data_2240475
loop_
_publ_author_name
'Caracelli, Ignez'
'Zukerman-Schpector, Julio'
'Moran, Paulo J. S.'
'de Paula, Bruno R. S.'
'Tiekink, Edward R. T.'

_publ_section_title
;
 Crystal structure of
 7-[(2<i>E</i>)-2-benzylidene-3-oxobutoxy]-4-methyl-2<i>H</i>-chromen-2-one
;
_journal_issue 4
_journal_name_full 'Acta Crystallographica Section E'
_journal_page_first o222
_journal_page_last o223
_journal_paper_doi 10.1107/S2056989015003084
_journal_volume 71
_journal_year 2015
_chemical_formula_iupac 'C21 H18 O4'
_chemical_formula_moiety 'C21 H18 O4'
_chemical_formula_sum 'C21 H18 O4'
_chemical_formula_weight 334.36
_chemical_name_systematic
;
7-[(2<i>E</i>)-2-Benzylidene-3-oxobutoxy]-4-methyl-2<i>H</i>-chromen-2-one
;
_space_group_crystal_system triclinic
_space_group_IT_number 2
_space_group_name_Hall '-P 1'
_space_group_name_H-M_alt 'P -1'
_symmetry_space_group_name_Hall '-P 1'
_symmetry_space_group_name_H-M 'P -1'
_atom_sites_solution_hydrogens geom
_audit_creation_method SHELXL-2014/6
_cell_angle_alpha 86.293(3)
_cell_angle_beta 84.328(2)
_cell_angle_gamma 86.816(2)
_cell_formula_units_Z 4
_cell_length_a 9.7755(8)
_cell_length_b 12.3986(10)
_cell_length_c 14.1827(11)
_cell_measurement_reflns_used 9897
_cell_measurement_temperature 296(2)
_cell_measurement_theta_max 25.44
_cell_measurement_theta_min 2.66
_cell_volume 1704.9(2)
_computing_cell_refinement
;
SAINT (Bruker, 2009)
;
_computing_data_collection
;
APEX2 (Bruker, 2009)
;
_computing_data_reduction
;
SAINT (Bruker, 2009)
;
_computing_molecular_graphics
;
ORTEP-3 for Windows (Farrugia, 2012), <i>QMOL</i> (Gans & Shalloway,
2001) and
DIAMOND (Brandenburg, 2006)
;
_computing_publication_material
;
MarvinSketch (ChemAxon, 2010) and publCIF (Westrip, 2010)
;
_computing_structure_refinement
;
SHELXL2014 (Sheldrick, 2015)
;
_computing_structure_solution
;
SIR2014 (Burla <i>et al.</i>,  2015)
;
_diffrn_ambient_temperature 296(2)
_diffrn_measured_fraction_theta_full 0.993
_diffrn_measured_fraction_theta_max 0.988
_diffrn_measurement_device_type 'Bruker APEXII CCD'
_diffrn_measurement_method '\f and \w scans'
_diffrn_radiation_type MoK\a
_diffrn_radiation_wavelength 0.71073
_diffrn_reflns_av_R_equivalents 0.0219
_diffrn_reflns_limit_h_max 11
_diffrn_reflns_limit_h_min -11
_diffrn_reflns_limit_k_max 11
_diffrn_reflns_limit_k_min -14
_diffrn_reflns_limit_l_max 12
_diffrn_reflns_limit_l_min -17
_diffrn_reflns_number 18494
_diffrn_reflns_theta_full 25.242
_diffrn_reflns_theta_max 25.475
_diffrn_reflns_theta_min 1.445
_exptl_absorpt_coefficient_mu 0.090
_exptl_absorpt_correction_T_max 0.7452
_exptl_absorpt_correction_T_min 0.6639
_exptl_absorpt_correction_type multi-scan
_exptl_absorpt_process_details
;
(<i>SADABS</i>; Sheldrick, 1996)
;
_exptl_crystal_colour colourless
_exptl_crystal_density_diffrn 1.303
_exptl_crystal_description slab
_exptl_crystal_F_000 704
_exptl_crystal_size_max 0.524
_exptl_crystal_size_mid 0.379
_exptl_crystal_size_min 0.331
_refine_diff_density_max 0.336
_refine_diff_density_min -0.195
_refine_ls_extinction_coef 0.0232(15)
_refine_ls_extinction_expression Fc^*^=kFc[1+0.001xFc^2^\l^3^/sin(2\q)]^-1/4^
_refine_ls_extinction_method
;
SHELXL2014 (Sheldrick, 2015)
;
_refine_ls_goodness_of_fit_ref 1.051
_refine_ls_hydrogen_treatment constr
_refine_ls_matrix_type full
_refine_ls_number_parameters 456
_refine_ls_number_reflns 6263
_refine_ls_number_restraints 0
_refine_ls_restrained_S_all 1.051
_refine_ls_R_factor_all 0.0499
_refine_ls_R_factor_gt 0.0423
_refine_ls_shift/su_max 0.001
_refine_ls_shift/su_mean 0.000
_refine_ls_structure_factor_coef Fsqd
_refine_ls_weighting_details 'w=1/[\s^2^(Fo^2^)+(0.0611P)^2^+0.3298P] where P=(Fo^2^+2Fc^2^)/3'
_refine_ls_weighting_scheme calc
_refine_ls_wR_factor_gt 0.1157
_refine_ls_wR_factor_ref 0.1235
_reflns_number_gt 5296
_reflns_number_total 6263
_reflns_threshold_expression I>2\s(I)
_cod_data_source_file hb7368sup1.cif
_cod_data_source_block I
_cod_database_code 2240475
_cod_database_fobs_code 2240475
_shelx_space_group_comment
;
The symmetry employed for this shelxl refinement is uniquely defined
by the following loop, which should always be used as a source of
symmetry information in preference to the above space-group names.
They are only intended as comments.
;
_shelx_estimated_absorpt_t_min 0.954
_shelx_estimated_absorpt_t_max 0.971
_shelxl_version_number 2014/6

loop_
_space_group_symop_operation_xyz
'x, y, z'
'-x, -y, -z'

loop_
_atom_site_type_symbol
_atom_site_label
_atom_site_fract_x
_atom_site_fract_y
_atom_site_fract_z
_atom_site_U_iso_or_equiv
_atom_site_adp_type
_atom_site_calc_flag
_atom_site_occupancy
C C1 0.66167(15) 0.54439(11) 0.77694(10) 0.0509(3) Uani d 1
H H1A 0.6424 0.5688 0.7130 0.061 Uiso calc 1
H H1B 0.7553 0.5612 0.7853 0.061 Uiso calc 1
C C2 0.56313(14) 0.60008(11) 0.84772(9) 0.0461(3) Uani d 1
C C3 0.61877(16) 0.61816(12) 0.93888(10) 0.0552(4) Uani d 1
C C4 0.53887(19) 0.68481(15) 1.01131(11) 0.0697(5) Uani d 1
H H4A 0.5969 0.6995 1.0593 0.105 Uiso calc 1
H H4B 0.4616 0.6460 1.0400 0.105 Uiso calc 1
H H4C 0.5067 0.7518 0.9813 0.105 Uiso calc 1
C C5 0.43370(14) 0.63270(11) 0.83276(10) 0.0482(3) Uani d 1
H H5 0.3868 0.6720 0.8806 0.058 Uiso calc 1
C C6 0.35438(15) 0.61632(12) 0.75311(10) 0.0525(3) Uani d 1
C C7 0.37769(18) 0.52938(13) 0.69523(11) 0.0614(4) Uani d 1
H H7 0.4502 0.4793 0.7047 0.074 Uiso calc 1
C C8 0.2945(2) 0.51655(16) 0.62389(13) 0.0760(5) Uani d 1
H H8 0.3118 0.4582 0.5857 0.091 Uiso calc 1
C C9 0.1871(2) 0.58891(19) 0.60901(14) 0.0851(6) Uani d 1
H H9 0.1307 0.5793 0.5614 0.102 Uiso calc 1
C C10 0.1628(2) 0.67582(19) 0.66457(15) 0.0836(6) Uani d 1
H H10 0.0908 0.7259 0.6536 0.100 Uiso calc 1
C C11 0.24423(17) 0.68949(16) 0.73662(13) 0.0680(4) Uani d 1
H H11 0.2256 0.7480 0.7746 0.082 Uiso calc 1
C C12 0.73601(14) 0.36282(11) 0.74086(9) 0.0462(3) Uani d 1
C C13 0.83798(14) 0.39762(11) 0.67315(9) 0.0450(3) Uani d 1
H H13 0.8479 0.4709 0.6573 0.054 Uiso calc 1
C C14 0.92491(13) 0.31981(11) 0.62973(9) 0.0415(3) Uani d 1
C C15 1.11843(15) 0.29105(12) 0.51475(10) 0.0491(3) Uani d 1
C C16 1.10802(15) 0.17735(12) 0.53629(10) 0.0507(3) Uani d 1
H H16 1.1712 0.1300 0.5048 0.061 Uiso calc 1
C C17 1.01082(15) 0.13580(11) 0.60016(9) 0.0469(3) Uani d 1
C C18 0.91298(14) 0.20950(11) 0.64932(9) 0.0430(3) Uani d 1
C C19 0.80687(15) 0.17767(11) 0.71703(10) 0.0506(3) Uani d 1
H H19 0.7950 0.1044 0.7317 0.061 Uiso calc 1
C C20 0.72030(16) 0.25230(12) 0.76206(10) 0.0526(4) Uani d 1
H H20 0.6505 0.2295 0.8071 0.063 Uiso calc 1
C C21 1.00109(18) 0.01671(12) 0.62083(11) 0.0619(4) Uani d 1
H H21A 1.0740 -0.0209 0.5839 0.093 Uiso calc 1
H H21B 0.9139 -0.0050 0.6048 0.093 Uiso calc 1
H H21C 1.0090 -0.0005 0.6871 0.093 Uiso calc 1
C C22 1.42046(16) 0.01415(12) 0.66110(11) 0.0550(4) Uani d 1
H H22A 1.4946 0.0503 0.6846 0.066 Uiso calc 1
H H22B 1.3872 0.0585 0.6084 0.066 Uiso calc 1
C C23 1.47095(15) -0.09526(11) 0.62931(10) 0.0494(3) Uani d 1
C C24 1.40983(15) -0.12992(12) 0.54516(10) 0.0534(4) Uani d 1
C C25 1.45639(18) -0.23594(13) 0.50425(11) 0.0636(4) Uani d 1
H H25A 1.5537 -0.2367 0.4862 0.095 Uiso calc 1
H H25B 1.4088 -0.2450 0.4494 0.095 Uiso calc 1
H H25C 1.4364 -0.2939 0.5509 0.095 Uiso calc 1
C C26 1.56948(14) -0.15546(11) 0.66955(10) 0.0485(3) Uani d 1
H H26 1.5945 -0.2206 0.6420 0.058 Uiso calc 1
C C27 1.64397(16) -0.13415(12) 0.75052(10) 0.0531(4) Uani d 1
C C28 1.59257(19) -0.06977(15) 0.82394(11) 0.0681(4) Uani d 1
H H28 1.5032 -0.0395 0.8250 0.082 Uiso calc 1
C C29 1.6727(2) -0.05022(17) 0.89526(13) 0.0841(6) Uani d 1
H H29 1.6376 -0.0057 0.9431 0.101 Uiso calc 1
C C30 1.8031(2) -0.0959(2) 0.89606(15) 0.0893(6) Uani d 1
H H30 1.8573 -0.0813 0.9436 0.107 Uiso calc 1
C C31 1.8537(2) -0.16322(19) 0.82661(15) 0.0864(6) Uani d 1
H H31 1.9413 -0.1961 0.8282 0.104 Uiso calc 1
C C32 1.77542(17) -0.18246(15) 0.75440(13) 0.0671(4) Uani d 1
H H32 1.8109 -0.2283 0.7076 0.081 Uiso calc 1
C C33 1.24785(15) 0.08942(11) 0.77207(9) 0.0476(3) Uani d 1
C C34 1.13865(15) 0.07032(11) 0.83951(9) 0.0479(3) Uani d 1
H H34 1.1158 -0.0001 0.8588 0.057 Uiso calc 1
C C35 1.06426(14) 0.15711(11) 0.87758(9) 0.0433(3) Uani d 1
C C36 0.87152(16) 0.21257(12) 0.98414(10) 0.0538(4) Uani d 1
C C37 0.90271(15) 0.32257(12) 0.95757(10) 0.0526(4) Uani d 1
H H37 0.8461 0.3775 0.9843 0.063 Uiso calc 1
C C38 1.00978(14) 0.34977(11) 0.89585(9) 0.0464(3) Uani d 1
C C39 1.09595(14) 0.26388(11) 0.85298(9) 0.0435(3) Uani d 1
C C40 1.20862(15) 0.27995(12) 0.78721(10) 0.0515(3) Uani d 1
H H40 1.2339 0.3502 0.7700 0.062 Uiso calc 1
C C41 1.28442(15) 0.19480(12) 0.74656(10) 0.0539(4) Uani d 1
H H41 1.3594 0.2078 0.7024 0.065 Uiso calc 1
C C42 1.04227(17) 0.46471(12) 0.87027(12) 0.0605(4) Uani d 1
H H42A 1.1304 0.4780 0.8904 0.091 Uiso calc 1
H H42B 0.9730 0.5117 0.9012 0.091 Uiso calc 1
H H42C 1.0444 0.4784 0.8028 0.091 Uiso calc 1
O O1 0.72972(14) 0.57721(13) 0.95517(10) 0.0940(5) Uani d 1
O O2 0.64601(10) 0.42965(8) 0.79142(7) 0.0555(3) Uani d 1
O O3 1.02571(10) 0.35905(7) 0.56416(6) 0.0474(2) Uani d 1
O O4 1.20006(12) 0.33432(9) 0.45684(8) 0.0693(3) Uani d 1
O O5 1.32377(13) -0.07151(11) 0.50820(9) 0.0787(4) Uani d 1
O O6 1.31154(11) -0.00128(8) 0.73480(7) 0.0594(3) Uani d 1
O O7 0.95511(10) 0.13252(8) 0.94262(7) 0.0516(3) Uani d 1
O O8 0.77875(13) 0.18204(10) 1.04032(9) 0.0789(4) Uani d 1

loop_
_atom_site_aniso_label
_atom_site_aniso_U_11
_atom_site_aniso_U_22
_atom_site_aniso_U_33
_atom_site_aniso_U_12
_atom_site_aniso_U_13
_atom_site_aniso_U_23
C1 0.0502(8) 0.0476(8) 0.0527(8) 0.0014(6) 0.0055(6) -0.0058(6)
C2 0.0466(8) 0.0448(7) 0.0451(7) 0.0007(6) 0.0036(6) -0.0037(6)
C3 0.0535(9) 0.0591(9) 0.0517(8) 0.0054(7) -0.0029(7) -0.0043(7)
C4 0.0750(11) 0.0830(12) 0.0516(9) 0.0060(9) -0.0045(8) -0.0195(8)
C5 0.0473(8) 0.0498(8) 0.0459(7) 0.0000(6) 0.0043(6) -0.0048(6)
C6 0.0475(8) 0.0588(8) 0.0501(8) -0.0086(7) -0.0001(6) 0.0018(6)
C7 0.0688(10) 0.0556(9) 0.0614(9) -0.0117(8) -0.0117(8) 0.0001(7)
C8 0.0943(14) 0.0721(11) 0.0664(11) -0.0254(10) -0.0215(10) -0.0011(9)
C9 0.0848(14) 0.1025(16) 0.0728(12) -0.0271(12) -0.0317(11) 0.0141(11)
C10 0.0601(11) 0.1067(16) 0.0838(13) 0.0014(10) -0.0202(10) 0.0108(12)
C11 0.0510(9) 0.0832(12) 0.0686(10) 0.0031(8) -0.0048(8) -0.0026(9)
C12 0.0500(8) 0.0476(7) 0.0399(7) 0.0048(6) -0.0011(6) -0.0051(6)
C13 0.0512(8) 0.0406(7) 0.0422(7) 0.0022(6) -0.0011(6) -0.0034(5)
C14 0.0437(7) 0.0458(7) 0.0353(6) -0.0009(5) -0.0051(5) -0.0047(5)
C15 0.0453(8) 0.0547(8) 0.0476(7) 0.0017(6) -0.0002(6) -0.0146(6)
C16 0.0503(8) 0.0521(8) 0.0507(8) 0.0068(6) -0.0059(6) -0.0172(6)
C17 0.0548(8) 0.0447(7) 0.0435(7) 0.0034(6) -0.0144(6) -0.0114(6)
C18 0.0499(8) 0.0427(7) 0.0378(6) 0.0012(6) -0.0096(6) -0.0069(5)
C19 0.0637(9) 0.0408(7) 0.0470(7) -0.0049(6) -0.0038(6) -0.0020(6)
C20 0.0585(9) 0.0526(8) 0.0445(7) -0.0051(7) 0.0059(6) -0.0012(6)
C21 0.0819(11) 0.0447(8) 0.0599(9) 0.0044(7) -0.0084(8) -0.0116(7)
C22 0.0587(9) 0.0510(8) 0.0519(8) 0.0034(7) 0.0086(7) -0.0032(6)
C23 0.0497(8) 0.0493(8) 0.0472(7) 0.0031(6) 0.0048(6) -0.0064(6)
C24 0.0510(8) 0.0594(9) 0.0479(8) 0.0018(7) 0.0037(6) -0.0053(7)
C25 0.0733(11) 0.0645(10) 0.0535(9) -0.0042(8) -0.0001(8) -0.0151(7)
C26 0.0494(8) 0.0457(7) 0.0487(8) -0.0015(6) 0.0044(6) -0.0050(6)
C27 0.0550(9) 0.0509(8) 0.0526(8) -0.0075(7) -0.0026(7) 0.0028(6)
C28 0.0751(11) 0.0753(11) 0.0539(9) -0.0009(9) -0.0068(8) -0.0065(8)
C29 0.1088(17) 0.0907(14) 0.0555(10) -0.0165(12) -0.0136(10) -0.0068(9)
C30 0.0939(16) 0.1127(17) 0.0658(12) -0.0307(13) -0.0284(11) 0.0124(11)
C31 0.0666(12) 0.1114(17) 0.0821(13) -0.0081(11) -0.0208(10) 0.0113(12)
C32 0.0590(10) 0.0730(11) 0.0685(10) -0.0027(8) -0.0073(8) 0.0041(8)
C33 0.0518(8) 0.0474(7) 0.0426(7) 0.0075(6) -0.0010(6) -0.0086(6)
C34 0.0550(8) 0.0432(7) 0.0439(7) 0.0044(6) -0.0006(6) -0.0037(6)
C35 0.0454(7) 0.0492(7) 0.0348(6) 0.0043(6) -0.0035(5) -0.0045(5)
C36 0.0536(9) 0.0573(9) 0.0480(8) 0.0108(7) 0.0037(7) -0.0078(6)
C37 0.0534(8) 0.0515(8) 0.0526(8) 0.0113(7) -0.0036(7) -0.0145(6)
C38 0.0500(8) 0.0467(7) 0.0441(7) 0.0063(6) -0.0118(6) -0.0104(6)
C39 0.0477(8) 0.0450(7) 0.0385(7) 0.0036(6) -0.0086(6) -0.0076(5)
C40 0.0570(9) 0.0459(8) 0.0511(8) -0.0029(6) -0.0004(7) -0.0054(6)
C41 0.0533(8) 0.0579(9) 0.0486(8) -0.0013(7) 0.0061(6) -0.0073(6)
C42 0.0666(10) 0.0456(8) 0.0698(10) 0.0040(7) -0.0065(8) -0.0132(7)
O1 0.0745(9) 0.1308(12) 0.0787(9) 0.0390(8) -0.0274(7) -0.0288(8)
O2 0.0588(6) 0.0479(6) 0.0549(6) 0.0049(5) 0.0153(5) -0.0027(4)
O3 0.0486(5) 0.0452(5) 0.0469(5) 0.0001(4) 0.0050(4) -0.0069(4)
O4 0.0645(7) 0.0653(7) 0.0735(7) -0.0037(6) 0.0229(6) -0.0136(6)
O5 0.0785(8) 0.0898(9) 0.0687(8) 0.0230(7) -0.0204(6) -0.0139(6)
O6 0.0631(7) 0.0521(6) 0.0587(6) 0.0062(5) 0.0151(5) -0.0088(5)
O7 0.0554(6) 0.0472(5) 0.0487(5) 0.0064(4) 0.0075(4) -0.0035(4)
O8 0.0771(8) 0.0693(8) 0.0805(8) 0.0095(6) 0.0320(7) -0.0023(6)

loop_
_atom_type_symbol
_atom_type_description
_atom_type_scat_dispersion_real
_atom_type_scat_dispersion_imag
_atom_type_scat_source
C C 0.0033 0.0016 'International Tables Vol C Tables 4.2.6.8 and 6.1.1.4'
H H 0.0000 0.0000 'International Tables Vol C Tables 4.2.6.8 and 6.1.1.4'
O O 0.0106 0.0060 'International Tables Vol C Tables 4.2.6.8 and 6.1.1.4'

loop_
_geom_angle_atom_site_label_1
_geom_angle_atom_site_label_2
_geom_angle_atom_site_label_3
_geom_angle
O2 C1 C2 108.32(11)
O2 C1 H1A 110.0
C2 C1 H1A 110.0
O2 C1 H1B 110.0
C2 C1 H1B 110.0
H1A C1 H1B 108.4
C5 C2 C3 120.75(12)
C5 C2 C1 124.21(13)
C3 C2 C1 115.04(12)
O1 C3 C2 119.53(14)
O1 C3 C4 119.44(14)
C2 C3 C4 121.03(13)
C3 C4 H4A 109.5
C3 C4 H4B 109.5
H4A C4 H4B 109.5
C3 C4 H4C 109.5
H4A C4 H4C 109.5
H4B C4 H4C 109.5
C2 C5 C6 130.26(13)
C2 C5 H5 114.9
C6 C5 H5 114.9
C7 C6 C11 117.75(15)
C7 C6 C5 124.07(14)
C11 C6 C5 118.12(14)
C8 C7 C6 120.84(17)
C8 C7 H7 119.6
C6 C7 H7 119.6
C9 C8 C7 120.53(19)
C9 C8 H8 119.7
C7 C8 H8 119.7
C8 C9 C10 119.74(18)
C8 C9 H9 120.1
C10 C9 H9 120.1
C9 C10 C11 120.50(19)
C9 C10 H10 119.7
C11 C10 H10 119.7
C10 C11 C6 120.63(18)
C10 C11 H11 119.7
C6 C11 H11 119.7
O2 C12 C13 124.43(12)
O2 C12 C20 115.23(12)
C13 C12 C20 120.34(12)
C12 C13 C14 117.79(12)
C12 C13 H13 121.1
C14 C13 H13 121.1
O3 C14 C13 115.28(11)
O3 C14 C18 121.25(11)
C13 C14 C18 123.47(12)
O4 C15 O3 115.98(13)
O4 C15 C16 126.84(13)
O3 C15 C16 117.17(12)
C17 C16 C15 122.92(13)
C17 C16 H16 118.5
C15 C16 H16 118.5
C16 C17 C18 118.49(13)
C16 C17 C21 121.99(13)
C18 C17 C21 119.52(13)
C14 C18 C19 116.91(12)
C14 C18 C17 118.52(13)
C19 C18 C17 124.56(13)
C20 C19 C18 121.14(13)
C20 C19 H19 119.4
C18 C19 H19 119.4
C19 C20 C12 120.32(13)
C19 C20 H20 119.8
C12 C20 H20 119.8
C17 C21 H21A 109.5
C17 C21 H21B 109.5
H21A C21 H21B 109.5
C17 C21 H21C 109.5
H21A C21 H21C 109.5
H21B C21 H21C 109.5
O6 C22 C23 107.67(12)
O6 C22 H22A 110.2
C23 C22 H22A 110.2
O6 C22 H22B 110.2
C23 C22 H22B 110.2
H22A C22 H22B 108.5
C26 C23 C24 121.63(13)
C26 C23 C22 123.12(13)
C24 C23 C22 115.14(13)
O5 C24 C23 120.00(14)
O5 C24 C25 119.89(14)
C23 C24 C25 120.09(13)
C24 C25 H25A 109.5
C24 C25 H25B 109.5
H25A C25 H25B 109.5
C24 C25 H25C 109.5
H25A C25 H25C 109.5
H25B C25 H25C 109.5
C23 C26 C27 129.65(13)
C23 C26 H26 115.2
C27 C26 H26 115.2
C28 C27 C32 117.74(15)
C28 C27 C26 124.75(14)
C32 C27 C26 117.51(14)
C29 C28 C27 120.72(18)
C29 C28 H28 119.6
C27 C28 H28 119.6
C30 C29 C28 120.48(19)
C30 C29 H29 119.8
C28 C29 H29 119.8
C29 C30 C31 119.77(19)
C29 C30 H30 120.1
C31 C30 H30 120.1
C30 C31 C32 120.3(2)
C30 C31 H31 119.8
C32 C31 H31 119.8
C31 C32 C27 120.87(18)
C31 C32 H32 119.6
C27 C32 H32 119.6
O6 C33 C34 114.83(12)
O6 C33 C41 125.12(13)
C34 C33 C41 120.05(12)
C35 C34 C33 118.86(13)
C35 C34 H34 120.6
C33 C34 H34 120.6
O7 C35 C34 115.89(12)
O7 C35 C39 121.17(12)
C34 C35 C39 122.94(13)
O8 C36 O7 115.77(14)
O8 C36 C37 126.60(13)
O7 C36 C37 117.63(13)
C38 C37 C36 122.93(13)
C38 C37 H37 118.5
C36 C37 H37 118.5
C37 C38 C39 118.30(13)
C37 C38 C42 122.24(13)
C39 C38 C42 119.46(13)
C40 C39 C35 116.64(12)
C40 C39 C38 124.60(13)
C35 C39 C38 118.75(13)
C41 C40 C39 121.97(14)
C41 C40 H40 119.0
C39 C40 H40 119.0
C40 C41 C33 119.50(13)
C40 C41 H41 120.3
C33 C41 H41 120.3
C38 C42 H42A 109.5
C38 C42 H42B 109.5
H42A C42 H42B 109.5
C38 C42 H42C 109.5
H42A C42 H42C 109.5
H42B C42 H42C 109.5
C12 O2 C1 118.01(11)
C14 O3 C15 121.63(11)
C33 O6 C22 117.14(11)
C35 O7 C36 121.20(11)

loop_
_geom_bond_atom_site_label_1
_geom_bond_atom_site_label_2
_geom_bond_distance
C1 O2 1.4387(17)
C1 C2 1.4956(18)
C1 H1A 0.9700
C1 H1B 0.9700
C2 C5 1.3396(19)
C2 C3 1.486(2)
C3 O1 1.2085(18)
C3 C4 1.493(2)
C4 H4A 0.9600
C4 H4B 0.9600
C4 H4C 0.9600
C5 C6 1.463(2)
C5 H5 0.9300
C6 C7 1.392(2)
C6 C11 1.397(2)
C7 C8 1.381(2)
C7 H7 0.9300
C8 C9 1.366(3)
C8 H8 0.9300
C9 C10 1.372(3)
C9 H9 0.9300
C10 C11 1.380(3)
C10 H10 0.9300
C11 H11 0.9300
C12 O2 1.3586(15)
C12 C13 1.3808(19)
C12 C20 1.397(2)
C13 C14 1.3836(18)
C13 H13 0.9300
C14 O3 1.3733(16)
C14 C18 1.3870(19)
C15 O4 1.2084(18)
C15 O3 1.3747(16)
C15 C16 1.430(2)
C16 C17 1.346(2)
C16 H16 0.9300
C17 C18 1.4455(18)
C17 C21 1.493(2)
C18 C19 1.398(2)
C19 C20 1.3648(19)
C19 H19 0.9300
C20 H20 0.9300
C21 H21A 0.9600
C21 H21B 0.9600
C21 H21C 0.9600
C22 O6 1.4281(17)
C22 C23 1.4992(19)
C22 H22A 0.9700
C22 H22B 0.9700
C23 C26 1.336(2)
C23 C24 1.484(2)
C24 O5 1.2155(18)
C24 C25 1.500(2)
C25 H25A 0.9600
C25 H25B 0.9600
C25 H25C 0.9600
C26 C27 1.465(2)
C26 H26 0.9300
C27 C28 1.390(2)
C27 C32 1.392(2)
C28 C29 1.380(2)
C28 H28 0.9300
C29 C30 1.367(3)
C29 H29 0.9300
C30 C31 1.370(3)
C30 H30 0.9300
C31 C32 1.378(3)
C31 H31 0.9300
C32 H32 0.9300
C33 O6 1.3659(16)
C33 C34 1.381(2)
C33 C41 1.390(2)
C34 C35 1.3744(18)
C34 H34 0.9300
C35 O7 1.3739(16)
C35 C39 1.3908(19)
C36 O8 1.2070(18)
C36 O7 1.3748(16)
C36 C37 1.432(2)
C37 C38 1.340(2)
C37 H37 0.9300
C38 C39 1.4479(18)
C38 C42 1.491(2)
C39 C40 1.386(2)
C40 C41 1.3797(19)
C40 H40 0.9300
C41 H41 0.9300
C42 H42A 0.9600
C42 H42B 0.9600
C42 H42C 0.9600

loop_
_geom_hbond_atom_site_label_D
_geom_hbond_atom_site_label_H
_geom_hbond_atom_site_label_A
_geom_hbond_site_symmetry_A
_geom_hbond_distance_DH
_geom_hbond_distance_HA
_geom_hbond_distance_DA
_geom_hbond_angle_DHA
C5 H5 O8 2_667 0.93 2.59 3.4778(19) 159
C9 H9 O3 2_666 0.93 2.52 3.381(2) 155
C30 H30 O7 2_857 0.93 2.59 3.441(2) 153
C42 H42B O1 . 0.96 2.53 3.427(2) 155
C25 H25C Cg1 1_645 0.96 2.64 3.5238(18) 152

loop_
_geom_torsion_atom_site_label_1
_geom_torsion_atom_site_label_2
_geom_torsion_atom_site_label_3
_geom_torsion_atom_site_label_4
_geom_torsion
O2 C1 C2 C5 -89.47(16)
O2 C1 C2 C3 90.67(15)
C5 C2 C3 O1 171.46(16)
C1 C2 C3 O1 -8.7(2)
C5 C2 C3 C4 -7.6(2)
C1 C2 C3 C4 172.22(14)
C3 C2 C5 C6 -174.56(14)
C1 C2 C5 C6 5.6(2)
C2 C5 C6 C7 26.7(2)
C2 C5 C6 C11 -156.43(16)
C11 C6 C7 C8 0.2(2)
C5 C6 C7 C8 177.05(15)
C6 C7 C8 C9 -0.3(3)
C7 C8 C9 C10 0.9(3)
C8 C9 C10 C11 -1.3(3)
C9 C10 C11 C6 1.2(3)
C7 C6 C11 C10 -0.6(2)
C5 C6 C11 C10 -177.68(16)
O2 C12 C13 C14 177.87(12)
C20 C12 C13 C14 -1.7(2)
C12 C13 C14 O3 -178.97(11)
C12 C13 C14 C18 1.4(2)
O4 C15 C16 C17 -177.92(15)
O3 C15 C16 C17 1.6(2)
C15 C16 C17 C18 -0.2(2)
C15 C16 C17 C21 179.40(13)
O3 C14 C18 C19 -179.87(11)
C13 C14 C18 C19 -0.22(19)
O3 C14 C18 C17 0.99(18)
C13 C14 C18 C17 -179.35(12)
C16 C17 C18 C14 -1.07(19)
C21 C17 C18 C14 179.32(12)
C16 C17 C18 C19 179.86(13)
C21 C17 C18 C19 0.3(2)
C14 C18 C19 C20 -0.6(2)
C17 C18 C19 C20 178.49(13)
C18 C19 C20 C12 0.2(2)
O2 C12 C20 C19 -178.64(13)
C13 C12 C20 C19 1.0(2)
O6 C22 C23 C26 -88.27(17)
O6 C22 C23 C24 95.48(15)
C26 C23 C24 O5 -177.42(15)
C22 C23 C24 O5 -1.1(2)
C26 C23 C24 C25 1.2(2)
C22 C23 C24 C25 177.53(13)
C24 C23 C26 C27 178.41(14)
C22 C23 C26 C27 2.4(2)
C23 C26 C27 C28 26.9(3)
C23 C26 C27 C32 -153.46(16)
C32 C27 C28 C29 3.4(3)
C26 C27 C28 C29 -177.02(16)
C27 C28 C29 C30 -1.5(3)
C28 C29 C30 C31 -1.3(3)
C29 C30 C31 C32 2.0(3)
C30 C31 C32 C27 0.0(3)
C28 C27 C32 C31 -2.6(3)
C26 C27 C32 C31 177.72(16)
O6 C33 C34 C35 -176.91(12)
C41 C33 C34 C35 2.6(2)
C33 C34 C35 O7 178.55(12)
C33 C34 C35 C39 -1.6(2)
O8 C36 C37 C38 178.55(16)
O7 C36 C37 C38 -1.0(2)
C36 C37 C38 C39 1.2(2)
C36 C37 C38 C42 -178.88(14)
O7 C35 C39 C40 179.56(12)
C34 C35 C39 C40 -0.3(2)
O7 C35 C39 C38 -1.25(19)
C34 C35 C39 C38 178.93(12)
C37 C38 C39 C40 179.06(13)
C42 C38 C39 C40 -0.9(2)
C37 C38 C39 C35 -0.06(19)
C42 C38 C39 C35 -179.99(12)
C35 C39 C40 C41 1.2(2)
C38 C39 C40 C41 -177.95(13)
C39 C40 C41 C33 -0.2(2)
O6 C33 C41 C40 177.74(13)
C34 C33 C41 C40 -1.7(2)
C13 C12 O2 C1 -3.1(2)
C20 C12 O2 C1 176.50(12)
C2 C1 O2 C12 -173.35(12)
C13 C14 O3 C15 -179.27(11)
C18 C14 O3 C15 0.42(18)
O4 C15 O3 C14 177.88(12)
C16 C15 O3 C14 -1.65(18)
C34 C33 O6 C22 176.75(12)
C41 C33 O6 C22 -2.7(2)
C23 C22 O6 C33 -178.10(12)
C34 C35 O7 C36 -178.73(12)
C39 C35 O7 C36 1.44(19)
O8 C36 O7 C35 -179.95(13)
C37 C36 O7 C35 -0.3(2)
